data_9016319
loop_
_publ_author_name
'Heger, G.'
'Klein, S.'
'Pintschovius, L.'
'Kahlert, H.'

_publ_section_title
;
 Determination of the crystal structure of (S N)x by neutron diffraction
 _cod_database_code 1008023
;
_journal_name_full 'Journal of Solid State Chemistry'
_journal_page_first 341
_journal_page_last 347
_journal_paper_doi 10.1016/0022-4596(78)90082-8
_journal_volume 23
_journal_year 1978
_chemical_formula_sum 'N S'
_space_group_IT_number 14
_symmetry_space_group_name_Hall '-P 2ybc'
_symmetry_space_group_name_H-M 'P 1 21/c 1'
_cell_angle_alpha 90
_cell_angle_beta 110.0
_cell_angle_gamma 90
_cell_length_a 4.11
_cell_length_b 4.43
_cell_length_c 7.63
_cell_formula_units_Z 4
_cell_volume 130.544
_database_code_amcsd 0015970
_exptl_crystal_density_diffrn 2.344
_cod_duplicate_entry 1008023
_cod_depositor_comments
;

2024-05-26
Z value and formula fixed to values more according to usual
chemical conventions.                 miguel
;
_cod_original_formula_sum 'S.333 N.333'
_cod_database_code 9016319
_amcsd_formula_title 'N S'

loop_
_space_group_symop_operation_xyz
x,y,z
x,1/2-y,1/2+z
-x,1/2+y,1/2-z
-x,-y,-z

loop_
_atom_site_label
_atom_site_fract_x
_atom_site_fract_y
_atom_site_fract_z
_atom_site_occupancy
S1 0.17500 0.78900 0.34300 0.90000
N1 0.13600 0.43200 0.32100 0.90000
N2 0.27000 0.05000 0.37000 0.05000
S2 0.27000 0.05000 0.37000 0.05000
N3 0.06000 0.76000 0.39000 0.05000
S3 0.06000 0.76000 0.39000 0.05000

loop_
_cod_related_entry_id
_cod_related_entry_database
_cod_related_entry_code
1 AMCSD 0015970
